data_1549160
loop_
_publ_author_name
'Zhang, Xiaolei'
'Yan, Hong'

_publ_section_title
;
 Pd(ii)-catalyzed synthesis of bifunctionalized carboranes <i>via</i> cage
 B-H activation of 1-CH<sub>2</sub>NH<sub>2</sub>-<i>o</i>-carboranes.
;
_journal_issue 16
_journal_name_full 'Chemical science'
_journal_page_first 3964
_journal_page_last 3969
_journal_paper_doi 10.1039/c8sc01154k
_journal_volume 9
_journal_year 2018
_chemical_formula_sum 'C19 H31 B10 N'
_chemical_formula_weight 381.55
_space_group_IT_number 15
_space_group_name_Hall '-C 2yc'
_space_group_name_H-M_alt 'C 1 2/c 1'
_symmetry_cell_setting monoclinic
_symmetry_space_group_name_Hall '-C 2yc'
_symmetry_space_group_name_H-M 'C 1 2/c 1'
_atom_sites_solution_hydrogens geom
_atom_sites_solution_primary direct
_atom_sites_solution_secondary difmap
_audit_creation_method SHELXL-97
_audit_update_record
;
2017-11-03 deposited with the CCDC.
2018-03-27 downloaded from the CCDC.
;
_cell_angle_alpha 90.00
_cell_angle_beta 94.094(3)
_cell_angle_gamma 90.00
_cell_formula_units_Z 8
_cell_length_a 17.6118(12)
_cell_length_b 12.1001(9)
_cell_length_c 20.3538(16)
_cell_measurement_reflns_used 3919
_cell_measurement_temperature 175(2)
_cell_measurement_theta_max 25.390
_cell_measurement_theta_min 0.985
_cell_volume 4326.4(6)
_computing_structure_refinement 'SHELXL-97 (Sheldrick, 1997)'
_computing_structure_solution 'SHELXS-97 (Sheldrick, 1990)'
_diffrn_ambient_temperature 175(2)
_diffrn_measured_fraction_theta_full 0.985
_diffrn_measured_fraction_theta_max 0.985
_diffrn_measurement_device_type 'CCD area detector'
_diffrn_measurement_method 'phi and omega scans'
_diffrn_radiation_monochromator graphite
_diffrn_radiation_source 'fine-focus sealed tube'
_diffrn_radiation_type MoK\a
_diffrn_radiation_wavelength 0.71073
_diffrn_reflns_av_R_equivalents 0.0946
_diffrn_reflns_av_sigmaI/netI 0.0752
_diffrn_reflns_limit_h_max 21
_diffrn_reflns_limit_h_min -21
_diffrn_reflns_limit_k_max 14
_diffrn_reflns_limit_k_min -14
_diffrn_reflns_limit_l_max 24
_diffrn_reflns_limit_l_min -24
_diffrn_reflns_number 15563
_diffrn_reflns_theta_full 25.39
_diffrn_reflns_theta_max 25.39
_diffrn_reflns_theta_min 2.81
_exptl_absorpt_coefficient_mu 0.060
_exptl_crystal_density_diffrn 1.172
_exptl_crystal_density_method 'not measured'
_exptl_crystal_description block
_exptl_crystal_F_000 1616
_refine_diff_density_max 0.212
_refine_diff_density_min -0.228
_refine_diff_density_rms 0.050
_refine_ls_extinction_method none
_refine_ls_goodness_of_fit_ref 1.018
_refine_ls_hydrogen_treatment mixed
_refine_ls_matrix_type full
_refine_ls_number_parameters 290
_refine_ls_number_reflns 3919
_refine_ls_number_restraints 0
_refine_ls_restrained_S_all 1.018
_refine_ls_R_factor_all 0.1079
_refine_ls_R_factor_gt 0.0589
_refine_ls_shift/su_max 0.000
_refine_ls_shift/su_mean 0.000
_refine_ls_structure_factor_coef Fsqd
_refine_ls_weighting_details 'calc w=1/[\s^2^(Fo^2^)+(0.0609P)^2^+0.8353P] where P=(Fo^2^+2Fc^2^)/3'
_refine_ls_weighting_scheme calc
_refine_ls_wR_factor_gt 0.1165
_refine_ls_wR_factor_ref 0.1303
_reflns_number_gt 2609
_reflns_number_total 3919
_reflns_threshold_expression >2sigma(I)
_cod_data_source_file c8sc01154k2.cif
_cod_data_source_block 28
_cod_depositor_comments
;
The following automatic conversions were performed:

'_symmetry_cell_setting' value 'Monoclinic' changed to 'monoclinic'
according to
/home/data/users/saulius/crontab/automatic-downloads/rss-feeds/RSC/lib/dictionaries/cif_core.dic
dictionary named 'cif_core.dic' version 2.4.2 from 2011-04-26.

Automatic conversion script
Id: cif_fix_values 4973 2017-02-22 13:04:09Z antanas 

 Adding full bibliography for 1549153--1549160.cif.
;
_cod_original_sg_symbol_H-M 'C2/c  '
_cod_database_code 1549160

loop_
_symmetry_equiv_pos_as_xyz
'x, y, z'
'-x, y, -z+1/2'
'x+1/2, y+1/2, z'
'-x+1/2, y+1/2, -z+1/2'
'-x, -y, -z'
'x, -y, z-1/2'
'-x+1/2, -y+1/2, -z'
'x+1/2, -y+1/2, z-1/2'

loop_
_atom_site_label
_atom_site_type_symbol
_atom_site_fract_x
_atom_site_fract_y
_atom_site_fract_z
_atom_site_U_iso_or_equiv
_atom_site_adp_type
_atom_site_occupancy
_atom_site_symmetry_multiplicity
_atom_site_calc_flag
_atom_site_refinement_flags
H1B H 0.1433(15) 0.452(3) 0.2383(14) 0.055(9) Uiso 1 1 d .
H1A H 0.1311(13) 0.341(2) 0.2641(13) 0.037(8) Uiso 1 1 d .
H13B H 0.2012(10) 0.3963(16) 0.1534(10) 0.013(5) Uiso 1 1 d .
H13A H 0.2400(11) 0.3280(16) 0.2144(10) 0.018(5) Uiso 1 1 d .
N1 N 0.13160(11) 0.38148(19) 0.22688(11) 0.0263(5) Uani 1 1 d .
C18 C 0.21720(11) 0.12071(16) 0.27824(10) 0.0173(5) Uani 1 1 d .
C24 C 0.33455(11) 0.18381(17) 0.14434(10) 0.0190(5) Uani 1 1 d .
C25 C 0.39076(11) 0.10322(18) 0.15676(11) 0.0234(5) Uani 1 1 d .
H25 H 0.3762 0.0276 0.1572 0.028 Uiso 1 1 calc R
C27 C 0.48930(12) 0.23938(19) 0.16719(11) 0.0274(6) Uani 1 1 d .
H27 H 0.5412 0.2587 0.1767 0.033 Uiso 1 1 calc R
C20 C 0.18680(12) 0.09425(19) 0.39198(11) 0.0287(6) Uani 1 1 d .
H20 H 0.1515 0.0711 0.4224 0.034 Uiso 1 1 calc R
C1 C 0.17311(11) 0.22818(16) 0.15544(10) 0.0158(5) Uani 1 1 d .
C26 C 0.46707(12) 0.1305(2) 0.16838(12) 0.0287(6) Uani 1 1 d .
H26 H 0.5039 0.0741 0.1771 0.034 Uiso 1 1 calc R
C13 C 0.19188(12) 0.33977(18) 0.18802(11) 0.0185(5) Uani 1 1 d .
C2 C 0.09507(11) 0.20985(17) 0.09885(10) 0.0182(5) Uani 1 1 d .
C28 C 0.43588(12) 0.32001(19) 0.15221(12) 0.0274(6) Uani 1 1 d .
H28 H 0.4513 0.3951 0.1500 0.033 Uiso 1 1 calc R
C22 C 0.30813(12) 0.16683(19) 0.36949(11) 0.0283(6) Uani 1 1 d .
H22 H 0.3567 0.1946 0.3845 0.034 Uiso 1 1 calc R
B5 B 0.24840(13) 0.14603(19) 0.13478(12) 0.0184(5) Uani 1 1 d .
C14 C 0.03656(12) 0.30484(18) 0.07769(11) 0.0235(5) Uani 1 1 d .
C23 C 0.28847(12) 0.15962(18) 0.30251(11) 0.0248(5) Uani 1 1 d .
H23 H 0.3243 0.1817 0.2723 0.030 Uiso 1 1 calc R
C29 C 0.35981(12) 0.29276(18) 0.14030(11) 0.0240(5) Uani 1 1 d .
H29 H 0.3239 0.3496 0.1291 0.029 Uiso 1 1 calc R
C19 C 0.16758(12) 0.08845(18) 0.32473(11) 0.0241(5) Uani 1 1 d .
H19 H 0.1187 0.0614 0.3100 0.029 Uiso 1 1 calc R
C16 C -0.02372(11) 0.3171(2) 0.12780(12) 0.0305(6) Uani 1 1 d .
H16A H -0.0628 0.3697 0.1110 0.046 Uiso 1 1 calc R
H16B H 0.0003 0.3444 0.1696 0.046 Uiso 1 1 calc R
H16C H -0.0473 0.2452 0.1349 0.046 Uiso 1 1 calc R
C21 C 0.25771(13) 0.13400(19) 0.41454(12) 0.0293(6) Uani 1 1 d .
H21 H 0.2714 0.1386 0.4605 0.035 Uiso 1 1 calc R
C15 C 0.07425(12) 0.41743(18) 0.06875(12) 0.0308(6) Uani 1 1 d .
H15A H 0.1133 0.4106 0.0370 0.046 Uiso 1 1 calc R
H15B H 0.0979 0.4427 0.1112 0.046 Uiso 1 1 calc R
H15C H 0.0357 0.4710 0.0524 0.046 Uiso 1 1 calc R
B11 B 0.06183(14) 0.0784(2) 0.10753(13) 0.0228(6) Uani 1 1 d .
H11 H 0.0001 0.0571 0.0985 0.027 Uiso 1 1 calc R
B3 B 0.09601(13) 0.1539(2) 0.17798(13) 0.0203(6) Uani 1 1 d .
H3 H 0.0571 0.1840 0.2154 0.024 Uiso 1 1 calc R
C17 C -0.00456(14) 0.2739(2) 0.01102(13) 0.0390(7) Uani 1 1 d .
H17A H -0.0277 0.2006 0.0142 0.058 Uiso 1 1 calc R
H17B H 0.0321 0.2729 -0.0230 0.058 Uiso 1 1 calc R
H17C H -0.0443 0.3285 -0.0007 0.058 Uiso 1 1 calc R
B6 B 0.18618(13) 0.2113(2) 0.07284(12) 0.0200(6) Uani 1 1 d .
H6 H 0.2065 0.2795 0.0412 0.024 Uiso 1 1 calc R
B4 B 0.19118(13) 0.1100(2) 0.20235(12) 0.0184(5) Uani 1 1 d .
B9 B 0.21502(14) 0.0078(2) 0.14389(13) 0.0228(6) Uani 1 1 d .
H9 H 0.2550 -0.0613 0.1585 0.027 Uiso 1 1 calc R
B7 B 0.11858(14) 0.1111(2) 0.04206(13) 0.0252(6) Uani 1 1 d .
H7 H 0.0953 0.1105 -0.0106 0.030 Uiso 1 1 calc R
B12 B 0.13540(14) -0.0131(2) 0.08659(13) 0.0256(6) Uani 1 1 d .
H12 H 0.1229 -0.0959 0.0637 0.031 Uiso 1 1 calc R
B10 B 0.12113(13) 0.0135(2) 0.17063(13) 0.0225(6) Uani 1 1 d .
H10 H 0.0986 -0.0517 0.2032 0.027 Uiso 1 1 calc R
B8 B 0.21298(14) 0.0704(2) 0.06466(13) 0.0248(6) Uani 1 1 d .
H8 H 0.2521 0.0434 0.0267 0.030 Uiso 1 1 calc R

loop_
_atom_site_aniso_label
_atom_site_aniso_U_11
_atom_site_aniso_U_22
_atom_site_aniso_U_33
_atom_site_aniso_U_23
_atom_site_aniso_U_13
_atom_site_aniso_U_12
N1 0.0286(11) 0.0245(12) 0.0262(13) -0.0096(10) 0.0048(9) -0.0011(9)
C18 0.0201(11) 0.0125(11) 0.0191(12) 0.0021(9) 0.0011(9) 0.0010(8)
C24 0.0241(11) 0.0186(12) 0.0147(12) -0.0014(9) 0.0042(9) -0.0006(9)
C25 0.0286(12) 0.0189(12) 0.0232(13) 0.0012(10) 0.0066(10) 0.0015(9)
C27 0.0203(11) 0.0376(15) 0.0248(14) -0.0047(11) 0.0050(10) -0.0027(10)
C20 0.0298(13) 0.0355(15) 0.0216(14) 0.0088(11) 0.0070(11) 0.0022(10)
C1 0.0168(10) 0.0166(11) 0.0140(11) 0.0027(9) 0.0009(8) -0.0020(8)
C26 0.0240(12) 0.0308(14) 0.0313(15) 0.0026(11) 0.0018(10) 0.0091(10)
C13 0.0181(11) 0.0172(12) 0.0200(13) 0.0005(10) -0.0004(10) -0.0015(9)
C2 0.0205(11) 0.0198(12) 0.0138(12) -0.0004(9) -0.0018(9) -0.0021(9)
C28 0.0258(12) 0.0242(13) 0.0329(15) -0.0019(11) 0.0078(10) -0.0042(10)
C22 0.0261(12) 0.0337(14) 0.0243(14) 0.0000(11) -0.0049(10) -0.0057(10)
B5 0.0237(13) 0.0130(13) 0.0187(14) 0.0007(10) 0.0036(10) 0.0007(10)
C14 0.0252(11) 0.0205(12) 0.0238(14) 0.0030(10) -0.0045(10) 0.0004(9)
C23 0.0244(12) 0.0281(13) 0.0224(14) 0.0014(10) 0.0042(10) -0.0026(9)
C29 0.0228(11) 0.0205(12) 0.0293(14) 0.0055(10) 0.0059(10) 0.0019(9)
C19 0.0230(11) 0.0256(13) 0.0233(14) 0.0058(10) 0.0002(10) -0.0021(9)
C16 0.0231(12) 0.0301(14) 0.0380(16) 0.0017(12) -0.0005(11) 0.0030(10)
C21 0.0385(14) 0.0317(14) 0.0172(13) 0.0011(11) -0.0025(11) 0.0033(11)
C15 0.0323(13) 0.0253(14) 0.0342(15) 0.0091(11) -0.0009(11) 0.0051(10)
B11 0.0284(13) 0.0185(14) 0.0207(15) 0.0029(11) -0.0033(11) -0.0058(10)
B3 0.0184(12) 0.0225(14) 0.0197(14) 0.0036(11) -0.0015(10) -0.0060(10)
C17 0.0456(15) 0.0333(15) 0.0349(17) -0.0009(12) -0.0185(12) 0.0066(12)
B6 0.0241(13) 0.0218(14) 0.0144(14) 0.0001(11) 0.0034(11) -0.0003(10)
B4 0.0205(12) 0.0150(13) 0.0197(14) 0.0029(11) 0.0022(10) -0.0024(10)
B9 0.0287(13) 0.0165(13) 0.0231(15) -0.0003(11) 0.0016(11) -0.0023(10)
B7 0.0367(15) 0.0197(14) 0.0186(15) -0.0033(11) -0.0026(12) -0.0010(11)
B12 0.0341(14) 0.0168(14) 0.0248(15) -0.0010(12) -0.0053(12) -0.0039(11)
B10 0.0244(13) 0.0187(14) 0.0236(15) 0.0032(11) -0.0034(11) -0.0072(10)
B8 0.0295(14) 0.0233(15) 0.0216(15) -0.0039(12) 0.0008(11) -0.0012(11)

loop_
_atom_type_symbol
_atom_type_description
_atom_type_scat_dispersion_real
_atom_type_scat_dispersion_imag
_atom_type_scat_source
C C 0.0033 0.0016 'International Tables Vol C Tables 4.2.6.8 and 6.1.1.4'
H H 0.0000 0.0000 'International Tables Vol C Tables 4.2.6.8 and 6.1.1.4'
B B 0.0013 0.0007 'International Tables Vol C Tables 4.2.6.8 and 6.1.1.4'
N N 0.0061 0.0033 'International Tables Vol C Tables 4.2.6.8 and 6.1.1.4'

loop_
_geom_angle_atom_site_label_1
_geom_angle_atom_site_label_2
_geom_angle_atom_site_label_3
_geom_angle
C13 N1 H1B 107.7(17)
C13 N1 H1A 108.7(15)
H1B N1 H1A 108(2)
C19 C18 C23 116.5(2)
C19 C18 B4 119.26(18)
C23 C18 B4 124.20(18)
C29 C24 C25 116.39(19)
C29 C24 B5 124.90(19)
C25 C24 B5 118.70(18)
C26 C25 C24 121.9(2)
C26 C25 H25 119.0
C24 C25 H25 119.0
C28 C27 C26 119.5(2)
C28 C27 H27 120.2
C26 C27 H27 120.2
C21 C20 C19 119.7(2)
C21 C20 H20 120.2
C19 C20 H20 120.2
C13 C1 B3 119.77(17)
C13 C1 B6 119.13(16)
B3 C1 B6 111.19(16)
C13 C1 B5 117.77(16)
B3 C1 B5 113.44(16)
B6 C1 B5 62.49(13)
C13 C1 B4 117.60(17)
B3 C1 B4 62.58(13)
B6 C1 B4 113.99(16)
B5 C1 B4 63.10(13)
C13 C1 C2 122.31(16)
B3 C1 C2 60.59(12)
B6 C1 C2 59.65(12)
B5 C1 C2 110.33(16)
B4 C1 C2 111.31(15)
C27 C26 C25 119.9(2)
C27 C26 H26 120.0
C25 C26 H26 120.0
N1 C13 C1 113.40(17)
N1 C13 H13B 107.9(11)
C1 C13 H13B 109.8(11)
N1 C13 H13A 112.8(12)
C1 C13 H13A 105.1(12)
H13B C13 H13A 107.7(16)
C14 C2 B11 118.88(16)
C14 C2 B6 120.71(17)
B11 C2 B6 112.00(16)
C14 C2 B7 120.07(17)
B11 C2 B7 61.77(14)
B6 C2 B7 62.02(13)
C14 C2 C1 123.69(16)
B11 C2 C1 108.05(16)
B6 C2 C1 59.65(12)
B7 C2 C1 108.29(15)
C14 C2 B3 119.71(17)
B11 C2 B3 61.59(14)
B6 C2 B3 109.84(16)
B7 C2 B3 111.15(17)
C1 C2 B3 58.99(12)
C27 C28 C29 120.6(2)
C27 C28 H28 119.7
C29 C28 H28 119.7
C21 C22 C23 120.6(2)
C21 C22 H22 119.7
C23 C22 H22 119.7
C24 B5 C1 123.21(17)
C24 B5 B8 121.85(18)
C1 B5 B8 105.09(16)
C24 B5 B9 125.24(18)
C1 B5 B9 104.40(15)
B8 B5 B9 60.03(14)
C24 B5 B6 119.42(18)
C1 B5 B6 58.54(12)
B8 B5 B6 59.92(14)
B9 B5 B6 107.24(17)
C24 B5 B4 123.72(19)
C1 B5 B4 58.55(12)
B8 B5 B4 107.68(16)
B9 B5 B4 59.46(13)
B6 B5 B4 107.10(15)
C16 C14 C15 108.64(18)
C16 C14 C17 107.83(18)
C15 C14 C17 107.00(19)
C16 C14 C2 111.00(18)
C15 C14 C2 113.50(17)
C17 C14 C2 108.65(18)
C22 C23 C18 121.6(2)
C22 C23 H23 119.2
C18 C23 H23 119.2
C28 C29 C24 121.5(2)
C28 C29 H29 119.2
C24 C29 H29 119.2
C20 C19 C18 122.4(2)
C20 C19 H19 118.8
C18 C19 H19 118.8
C14 C16 H16A 109.5
C14 C16 H16B 109.5
H16A C16 H16B 109.5
C14 C16 H16C 109.5
H16A C16 H16C 109.5
H16B C16 H16C 109.5
C22 C21 C20 119.2(2)
C22 C21 H21 120.4
C20 C21 H21 120.4
C14 C15 H15A 109.5
C14 C15 H15B 109.5
H15A C15 H15B 109.5
C14 C15 H15C 109.5
H15A C15 H15C 109.5
H15B C15 H15C 109.5
C2 B11 B7 59.79(13)
C2 B11 B3 60.25(13)
B7 B11 B3 108.51(17)
C2 B11 B12 107.08(17)
B7 B11 B12 59.86(14)
B3 B11 B12 107.70(17)
C2 B11 B10 107.33(17)
B7 B11 B10 107.99(18)
B3 B11 B10 59.65(14)
B12 B11 B10 59.88(15)
C2 B11 H11 122.2
B7 B11 H11 121.5
B3 B11 H11 121.5
B12 B11 H11 122.2
B10 B11 H11 122.0
C1 B3 C2 60.42(12)
C1 B3 B10 105.87(16)
C2 B3 B10 106.33(18)
C1 B3 B11 106.47(17)
C2 B3 B11 58.16(13)
B10 B3 B11 60.46(14)
C1 B3 B4 59.22(12)
C2 B3 B4 108.48(16)
B10 B3 B4 60.21(13)
B11 B3 B4 109.16(18)
C1 B3 H3 123.0
C2 B3 H3 122.3
B10 B3 H3 122.6
B11 B3 H3 122.0
B4 B3 H3 120.8
C14 C17 H17A 109.5
C14 C17 H17B 109.5
H17A C17 H17B 109.5
C14 C17 H17C 109.5
H17A C17 H17C 109.5
H17B C17 H17C 109.5
C2 B6 C1 60.69(12)
C2 B6 B8 106.10(17)
C1 B6 B8 105.01(17)
C2 B6 B7 59.20(13)
C1 B6 B7 106.90(16)
B8 B6 B7 59.34(14)
C2 B6 B5 108.34(16)
C1 B6 B5 58.97(13)
B8 B6 B5 59.40(14)
B7 B6 B5 107.85(17)
C2 B6 H6 121.7
C1 B6 H6 122.9
B8 B6 H6 123.6
B7 B6 H6 122.1
B5 B6 H6 121.6
C18 B4 C1 119.80(17)
C18 B4 B10 123.39(18)
C1 B4 B10 104.18(16)
C18 B4 B9 129.84(19)
C1 B4 B9 104.27(17)
B10 B4 B9 59.73(14)
C18 B4 B3 116.39(17)
C1 B4 B3 58.20(12)
B10 B4 B3 59.07(13)
B9 B4 B3 106.27(17)
C18 B4 B5 125.53(17)
C1 B4 B5 58.35(12)
B10 B4 B5 106.85(17)
B9 B4 B5 59.49(13)
B3 B4 B5 106.11(17)
B12 B9 B10 59.94(14)
B12 B9 B8 60.13(15)
B10 B9 B8 107.56(18)
B12 B9 B4 108.88(17)
B10 B9 B4 60.10(13)
B8 B9 B4 108.54(18)
B12 B9 B5 108.36(19)
B10 B9 B5 108.38(17)
B8 B9 B5 59.52(14)
B4 B9 B5 61.05(13)
B12 B9 H9 121.4
B10 B9 H9 121.9
B8 B9 H9 122.0
B4 B9 H9 120.9
B5 B9 H9 121.4
C2 B7 B8 106.51(17)
C2 B7 B11 58.44(13)
B8 B7 B11 108.32(19)
C2 B7 B12 106.46(18)
B8 B7 B12 60.58(15)
B11 B7 B12 60.41(15)
C2 B7 B6 58.78(13)
B8 B7 B6 60.29(14)
B11 B7 B6 106.69(18)
B12 B7 B6 108.36(18)
C2 B7 H7 123.7
B8 B7 H7 121.5
B11 B7 H7 122.2
B12 B7 H7 121.4
B6 B7 H7 122.1
B7 B12 B10 108.03(18)
B7 B12 B9 108.12(17)
B10 B12 B9 60.09(14)
B7 B12 B11 59.73(14)
B10 B12 B11 60.06(14)
B9 B12 B11 107.97(18)
B7 B12 B8 59.54(14)
B10 B12 B8 107.60(18)
B9 B12 B8 60.03(14)
B11 B12 B8 106.96(17)
B7 B12 H12 121.8
B10 B12 H12 121.7
B9 B12 H12 121.5
B11 B12 H12 122.1
B8 B12 H12 122.3
B3 B10 B12 108.03(18)
B3 B10 B9 107.91(17)
B12 B10 B9 59.97(14)
B3 B10 B11 59.89(14)
B12 B10 B11 60.05(15)
B9 B10 B11 107.87(18)
B3 B10 B4 60.71(13)
B12 B10 B4 108.96(17)
B9 B10 B4 60.17(13)
B11 B10 B4 109.10(17)
B3 B10 H10 121.7
B12 B10 H10 121.5
B9 B10 H10 122.0
B11 B10 H10 121.5
B4 B10 H10 120.7
B7 B8 B5 109.72(18)
B7 B8 B9 108.24(17)
B5 B8 B9 60.44(14)
B7 B8 B6 60.37(14)
B5 B8 B6 60.68(14)
B9 B8 B6 108.16(18)
B7 B8 B12 59.88(14)
B5 B8 B12 108.87(18)
B9 B8 B12 59.84(14)
B6 B8 B12 107.86(17)
B7 B8 H8 121.1
B5 B8 H8 120.5
B9 B8 H8 121.8
B6 B8 H8 121.6
B12 B8 H8 121.9

loop_
_geom_bond_atom_site_label_1
_geom_bond_atom_site_label_2
_geom_bond_distance
N1 C13 1.459(3)
N1 H1B 0.90(3)
N1 H1A 0.90(3)
C18 C19 1.389(3)
C18 C23 1.397(3)
C18 B4 1.585(3)
C24 C29 1.396(3)
C24 C25 1.400(3)
C24 B5 1.583(3)
C25 C26 1.388(3)
C25 H25 0.9500
C27 C28 1.374(3)
C27 C26 1.375(3)
C27 H27 0.9500
C20 C21 1.386(3)
C20 C19 1.388(3)
C20 H20 0.9500
C1 C13 1.530(3)
C1 B3 1.718(3)
C1 B6 1.725(3)
C1 B5 1.733(3)
C1 B4 1.737(3)
C1 C2 1.743(3)
C26 H26 0.9500
C13 H13B 1.00(2)
C13 H13A 0.98(2)
C2 C14 1.583(3)
C2 B11 1.709(3)
C2 B6 1.725(3)
C2 B7 1.733(3)
C2 B3 1.746(3)
C28 C29 1.384(3)
C28 H28 0.9500
C22 C21 1.380(3)
C22 C23 1.385(3)
C22 H22 0.9500
B5 B8 1.771(4)
B5 B9 1.787(3)
B5 B6 1.794(3)
B5 B4 1.815(3)
C14 C16 1.531(3)
C14 C15 1.532(3)
C14 C17 1.538(3)
C23 H23 0.9500
C29 H29 0.9500
C19 H19 0.9500
C16 H16A 0.9800
C16 H16B 0.9800
C16 H16C 0.9800
C21 H21 0.9500
C15 H15A 0.9800
C15 H15B 0.9800
C15 H15C 0.9800
B11 B7 1.767(3)
B11 B3 1.769(4)
B11 B12 1.779(4)
B11 B10 1.779(4)
B11 H11 1.1200
B3 B10 1.765(4)
B3 B4 1.794(3)
B3 H3 1.1200
C17 H17A 0.9800
C17 H17B 0.9800
C17 H17C 0.9800
B6 B8 1.780(4)
B6 B7 1.782(3)
B6 H6 1.1200
B4 B10 1.785(3)
B4 B9 1.787(3)
B9 B12 1.777(4)
B9 B10 1.779(3)
B9 B8 1.780(4)
B9 H9 1.1200
B7 B8 1.763(4)
B7 B12 1.769(4)
B7 H7 1.1200
B12 B10 1.776(4)
B12 B8 1.782(4)
B12 H12 1.1200
B10 H10 1.1200
B8 H8 1.1200
